data_9015447
loop_
_publ_author_name
'Honle, W.'
'Schnering, H. G.'

_publ_section_title
;
 Zur Struktur von LiP und KSb
;
_journal_name_full 'Zeitschrift fur Kristallographie'
_journal_page_first 307
_journal_page_last 314
_journal_volume 155
_journal_year 1981
_chemical_compound_source Synthetic
_chemical_formula_sum 'Li P'
_space_group_IT_number 14
_symmetry_space_group_name_Hall '-P 2ybc'
_symmetry_space_group_name_H-M 'P 1 21/c 1'
_cell_angle_alpha 90
_cell_angle_beta 118.15
_cell_angle_gamma 90
_cell_length_a 5.582
_cell_length_b 4.940
_cell_length_c 10.255
_cell_formula_units_Z 8
_cell_volume 249.334
_database_code_amcsd 0018970
_exptl_crystal_density_diffrn 2.020
_cod_database_code 9015447
_amcsd_formula_title LiP

loop_
_space_group_symop_operation_xyz
x,y,z
x,1/2-y,1/2+z
-x,1/2+y,1/2-z
-x,-y,-z

loop_
_atom_site_aniso_label
_atom_site_aniso_U_11
_atom_site_aniso_U_22
_atom_site_aniso_U_33
_atom_site_aniso_U_12
_atom_site_aniso_U_13
_atom_site_aniso_U_23
Li1 0.02260 0.02130 0.02940 0.00160 0.01460 -0.00220
Li2 0.02450 0.02100 0.02660 -0.00210 0.00820 0.00140
P1 0.01130 0.01290 0.01280 0.00070 0.00630 0.00100
P2 0.01140 0.01160 0.01030 -0.00030 0.00380 0.00000

loop_
_atom_site_label
_atom_site_fract_x
_atom_site_fract_y
_atom_site_fract_z
_atom_site_U_iso_or_equiv
Li1 0.21510 0.38760 0.32990 0.02490
Li2 0.22570 0.65970 0.02930 0.02500
P1 0.31650 0.89520 0.29198 0.01220
P2 0.30500 0.15650 0.11252 0.01160

loop_
_cod_related_entry_id
_cod_related_entry_database
_cod_related_entry_code
1 AMCSD 0018970
